data_4034341
loop_
_publ_author_name
'Srinivas, Kolluru'
'Siddiqui, Shaziyaparveen K.'
'Mudaliar, Jyothi K.'
'Ramana, Chepuri V.'

_publ_section_title
;
 Ru(II)-Catalyzed C-H Activation/Alkylation of 3-Formylbenzofurans with
 Conjugated Olefins: Product Divergence.
;
_journal_issue 9
_journal_name_full 'The Journal of organic chemistry'
_journal_page_first 5056
_journal_page_last 5066
_journal_paper_doi 10.1021/acs.joc.8b03267
_journal_volume 84
_journal_year 2019
_chemical_formula_moiety 'C17 H16 O5'
_chemical_formula_sum 'C17 H16 O5'
_chemical_formula_weight 300.30
_space_group_crystal_system triclinic
_space_group_IT_number 2
_space_group_name_Hall '-P 1'
_space_group_name_H-M_alt 'P -1'
_atom_sites_solution_hydrogens geom
_audit_creation_method SHELXL-2014/7
_cell_angle_alpha 108.7820(10)
_cell_angle_beta 103.7820(10)
_cell_angle_gamma 98.6610(10)
_cell_formula_units_Z 2
_cell_length_a 7.3739(3)
_cell_length_b 9.7254(3)
_cell_length_c 11.2920(4)
_cell_measurement_reflns_used 9919
_cell_measurement_temperature 100(2)
_cell_measurement_theta_max 35.57
_cell_measurement_theta_min 2.41
_cell_volume 721.49(5)
_computing_cell_refinement 'SAINT (Bruker, 2016)'
_computing_data_collection 'APEX3 (Bruker, 2016)'
_computing_data_reduction 'SAINT (Bruker, 2016)'
_computing_molecular_graphics 'Bruker SHELXTL'
_computing_publication_material 'Bruker SHELXTL'
_computing_structure_refinement 'SHELXL-2014/7 (Sheldrick, 2014)'
_computing_structure_solution 'SHELXS-97 (Sheldrick 2008)'
_diffrn_ambient_temperature 100(2)
_diffrn_detector 'Photon II CPAD Area Detector'
_diffrn_measured_fraction_theta_full 0.981
_diffrn_measured_fraction_theta_max 0.986
_diffrn_measurement_device '\k-geometry diffractometer'
_diffrn_measurement_device_type 'Bruker D8 VENTURE Kappa Duo PHOTON II CPAD'
_diffrn_measurement_method '\f and \w scans'
_diffrn_radiation_monochromator 'multilayer mirrors'
_diffrn_radiation_type MoK\a
_diffrn_radiation_wavelength 0.71073
_diffrn_reflns_av_R_equivalents 0.0199
_diffrn_reflns_av_unetI/netI 0.0206
_diffrn_reflns_Laue_measured_fraction_full 0.981
_diffrn_reflns_Laue_measured_fraction_max 0.986
_diffrn_reflns_limit_h_max 10
_diffrn_reflns_limit_h_min -10
_diffrn_reflns_limit_k_max 13
_diffrn_reflns_limit_k_min -13
_diffrn_reflns_limit_l_max 15
_diffrn_reflns_limit_l_min -15
_diffrn_reflns_number 13067
_diffrn_reflns_point_group_measured_fraction_full 0.981
_diffrn_reflns_point_group_measured_fraction_max 0.986
_diffrn_reflns_theta_full 25.242
_diffrn_reflns_theta_max 29.999
_diffrn_reflns_theta_min 3.004
_diffrn_source 'micro-focus sealed tube'
_diffrn_source_type 'Incoatech I\mS HB'
_exptl_absorpt_coefficient_mu 0.102
_exptl_absorpt_correction_T_max 0.992
_exptl_absorpt_correction_T_min 0.982
_exptl_absorpt_correction_type multi-scan
_exptl_absorpt_process_details 'SADABS (BRUKER, 2016)'
_exptl_crystal_colour COLOURLESS
_exptl_crystal_density_diffrn 1.382
_exptl_crystal_description NEEDLE
_exptl_crystal_F_000 316
_exptl_crystal_size_max 0.180
_exptl_crystal_size_mid 0.110
_exptl_crystal_size_min 0.080
_refine_diff_density_max 0.435
_refine_diff_density_min -0.188
_refine_diff_density_rms 0.041
_refine_ls_extinction_method none
_refine_ls_goodness_of_fit_ref 1.052
_refine_ls_hydrogen_treatment constr
_refine_ls_matrix_type full
_refine_ls_number_parameters 202
_refine_ls_number_reflns 4148
_refine_ls_number_restraints 0
_refine_ls_restrained_S_all 1.052
_refine_ls_R_factor_all 0.0406
_refine_ls_R_factor_gt 0.0364
_refine_ls_shift/su_max 0.000
_refine_ls_shift/su_mean 0.000
_refine_ls_structure_factor_coef Fsqd
_refine_ls_weighting_details 'w=1/[\s^2^(Fo^2^)+(0.0448P)^2^+0.2567P] where P=(Fo^2^+2Fc^2^)/3'
_refine_ls_weighting_scheme calc
_refine_ls_wR_factor_gt 0.0948
_refine_ls_wR_factor_ref 0.0981
_reflns_Friedel_coverage 0.000
_reflns_number_gt 3737
_reflns_number_total 4148
_reflns_threshold_expression 'I > 2\s(I)'
_cod_data_source_file jo8b03267_si_002.cif
_cod_data_source_block mo_KS_E_59B_0m
_cod_depositor_comments
;
The following automatic conversions were performed:

data item '_exptl_absorpt_correction_type' value 'MULTI-SCAN' was
changed to 'multi-scan' in accordance with the
/home/data/users/saulius/crontab/automatic-downloads/current/ACS/lib/dictionaries/cif_core.dic
dictionary named 'cif_core.dic' version 2.4.2 last updated on
2011-04-26.

Automatic conversion script
Id: cif_fix_values 6909 2019-04-08 15:41:33Z antanas 
;
_cod_database_code 4034341
_shelx_shelxl_version_number 2014/7
_shelx_space_group_comment
;
The symmetry employed for this shelxl refinement is uniquely defined
by the following loop, which should always be used as a source of
symmetry information in preference to the above space-group names.
They are only intended as comments.
;
_shelx_estimated_absorpt_t_min 0.982
_shelx_estimated_absorpt_t_max 0.992

loop_
_space_group_symop_operation_xyz
'x, y, z'
'-x, -y, -z'

loop_
_atom_site_label
_atom_site_type_symbol
_atom_site_fract_x
_atom_site_fract_y
_atom_site_fract_z
_atom_site_U_iso_or_equiv
_atom_site_adp_type
_atom_site_occupancy
_atom_site_site_symmetry_order
_atom_site_calc_flag
_atom_site_refinement_flags_posn
_atom_site_refinement_flags_adp
O1 O 0.34947(9) 0.43051(7) 0.81296(6) 0.01485(13) Uani 1 1 d . .
O2 O 0.63893(11) 0.18944(9) 0.54068(7) 0.02643(17) Uani 1 1 d . .
O3 O 0.68968(10) 0.31629(9) 0.75455(7) 0.02277(16) Uani 1 1 d . .
O4 O 0.18943(12) 0.07047(9) 0.20457(7) 0.02662(17) Uani 1 1 d . .
O5 O 0.22665(11) 0.30796(8) 0.21303(7) 0.02180(15) Uani 1 1 d . .
C1 C 0.36330(13) 0.21772(10) 0.62156(8) 0.01458(16) Uani 1 1 d . .
C2 C 0.23965(14) 0.15465(10) 0.47658(9) 0.01854(18) Uani 1 1 d . .
H2A H 0.2833 0.0681 0.4281 0.022 Uiso 1 1 calc R U
H2B H 0.1041 0.1173 0.4710 0.022 Uiso 1 1 calc R U
C3 C 0.24720(13) 0.26675(10) 0.41003(8) 0.01631(17) Uani 1 1 d . .
C4 C 0.26573(13) 0.41326(10) 0.47728(8) 0.01548(17) Uani 1 1 d . .
H4 H 0.2639 0.4827 0.4343 0.019 Uiso 1 1 calc R U
C5 C 0.28865(12) 0.46214(10) 0.61726(8) 0.01396(16) Uani 1 1 d . .
C6 C 0.32877(12) 0.36863(10) 0.68161(8) 0.01386(16) Uani 1 1 d . .
C7 C 0.32014(12) 0.57254(9) 0.83316(8) 0.01424(16) Uani 1 1 d . .
C8 C 0.28412(12) 0.59924(10) 0.71616(8) 0.01411(16) Uani 1 1 d . .
C9 C 0.25440(13) 0.73904(10) 0.71937(9) 0.01730(17) Uani 1 1 d . .
H9 H 0.2302 0.7616 0.6421 0.021 Uiso 1 1 calc R U
C10 C 0.26133(14) 0.84380(10) 0.83910(9) 0.01911(18) Uani 1 1 d . .
H10 H 0.2424 0.9395 0.8431 0.023 Uiso 1 1 calc R U
C11 C 0.29553(13) 0.81224(10) 0.95420(9) 0.01847(18) Uani 1 1 d . .
H11 H 0.2984 0.8865 1.0341 0.022 Uiso 1 1 calc R U
C12 C 0.32533(13) 0.67407(10) 0.95316(9) 0.01667(17) Uani 1 1 d . .
H12 H 0.3479 0.6508 1.0301 0.020 Uiso 1 1 calc R U
C13 C 0.31408(14) 0.11182(10) 0.69145(9) 0.01885(18) Uani 1 1 d . .
H13A H 0.3923 0.1564 0.7841 0.028 Uiso 1 1 calc R U
H13B H 0.3414 0.0154 0.6496 0.028 Uiso 1 1 calc R U
H13C H 0.1772 0.0962 0.6852 0.028 Uiso 1 1 calc R U
C14 C 0.57743(13) 0.23796(10) 0.63097(9) 0.01536(17) Uani 1 1 d . .
C15 C 0.89438(15) 0.33639(15) 0.77581(11) 0.0300(2) Uani 1 1 d . .
H15A H 0.9256 0.2387 0.7564 0.045 Uiso 1 1 calc R U
H15B H 0.9638 0.4006 0.8676 0.045 Uiso 1 1 calc R U
H15C H 0.9327 0.3835 0.7179 0.045 Uiso 1 1 calc R U
C16 C 0.21848(13) 0.20343(11) 0.26691(9) 0.01863(18) Uani 1 1 d . .
C17 C 0.20432(15) 0.25035(14) 0.07407(9) 0.0266(2) Uani 1 1 d . .
H17A H 0.3034 0.1963 0.0582 0.040 Uiso 1 1 calc R U
H17B H 0.2179 0.3338 0.0434 0.040 Uiso 1 1 calc R U
H17C H 0.0764 0.1820 0.0263 0.040 Uiso 1 1 calc R U

loop_
_atom_site_aniso_label
_atom_site_aniso_U_11
_atom_site_aniso_U_22
_atom_site_aniso_U_33
_atom_site_aniso_U_23
_atom_site_aniso_U_13
_atom_site_aniso_U_12
O1 0.0191(3) 0.0125(3) 0.0126(3) 0.0034(2) 0.0056(2) 0.0045(2)
O2 0.0276(4) 0.0326(4) 0.0190(3) 0.0047(3) 0.0122(3) 0.0099(3)
O3 0.0152(3) 0.0331(4) 0.0155(3) 0.0040(3) 0.0048(2) 0.0046(3)
O4 0.0330(4) 0.0228(4) 0.0174(3) -0.0007(3) 0.0058(3) 0.0089(3)
O5 0.0243(3) 0.0266(4) 0.0131(3) 0.0055(3) 0.0061(3) 0.0060(3)
C1 0.0173(4) 0.0114(4) 0.0140(4) 0.0033(3) 0.0048(3) 0.0034(3)
C2 0.0223(4) 0.0130(4) 0.0152(4) 0.0019(3) 0.0023(3) 0.0026(3)
C3 0.0166(4) 0.0169(4) 0.0127(4) 0.0029(3) 0.0032(3) 0.0044(3)
C4 0.0165(4) 0.0160(4) 0.0134(4) 0.0048(3) 0.0044(3) 0.0044(3)
C5 0.0152(4) 0.0123(4) 0.0130(4) 0.0030(3) 0.0045(3) 0.0030(3)
C6 0.0143(4) 0.0129(4) 0.0125(4) 0.0026(3) 0.0043(3) 0.0025(3)
C7 0.0149(4) 0.0121(4) 0.0153(4) 0.0038(3) 0.0057(3) 0.0032(3)
C8 0.0147(4) 0.0126(4) 0.0139(4) 0.0032(3) 0.0052(3) 0.0028(3)
C9 0.0203(4) 0.0147(4) 0.0184(4) 0.0064(3) 0.0078(3) 0.0051(3)
C10 0.0222(4) 0.0129(4) 0.0222(4) 0.0041(3) 0.0095(3) 0.0053(3)
C11 0.0193(4) 0.0157(4) 0.0181(4) 0.0014(3) 0.0088(3) 0.0038(3)
C12 0.0173(4) 0.0169(4) 0.0147(4) 0.0034(3) 0.0069(3) 0.0032(3)
C13 0.0237(4) 0.0134(4) 0.0199(4) 0.0065(3) 0.0084(3) 0.0026(3)
C14 0.0199(4) 0.0130(4) 0.0150(4) 0.0062(3) 0.0063(3) 0.0058(3)
C15 0.0152(4) 0.0480(7) 0.0250(5) 0.0117(5) 0.0060(4) 0.0068(4)
C16 0.0164(4) 0.0222(4) 0.0143(4) 0.0031(3) 0.0038(3) 0.0059(3)
C17 0.0237(5) 0.0400(6) 0.0136(4) 0.0067(4) 0.0069(4) 0.0058(4)

loop_
_atom_type_symbol
_atom_type_description
_atom_type_scat_dispersion_real
_atom_type_scat_dispersion_imag
_atom_type_scat_source
C C 0.0033 0.0016 'International Tables Vol C Tables 4.2.6.8 and 6.1.1.4'
H H 0.0000 0.0000 'International Tables Vol C Tables 4.2.6.8 and 6.1.1.4'
O O 0.0106 0.0060 'International Tables Vol C Tables 4.2.6.8 and 6.1.1.4'

loop_
_geom_angle_atom_site_label_1
_geom_angle_atom_site_label_2
_geom_angle_atom_site_label_3
_geom_angle
C6 O1 C7 104.94(7)
C14 O3 C15 115.80(8)
C16 O5 C17 114.61(8)
C6 C1 C14 108.41(7)
C6 C1 C2 106.30(7)
C14 C1 C2 109.77(7)
C6 C1 C13 112.66(7)
C14 C1 C13 108.25(7)
C2 C1 C13 111.39(7)
C3 C2 C1 114.14(7)
C3 C2 H2A 108.7
C1 C2 H2A 108.7
C3 C2 H2B 108.7
C1 C2 H2B 108.7
H2A C2 H2B 107.6
C4 C3 C16 123.15(9)
C4 C3 C2 120.93(8)
C16 C3 C2 115.76(8)
C3 C4 C5 118.32(8)
C3 C4 H4 120.8
C5 C4 H4 120.8
C6 C5 C8 105.70(7)
C6 C5 C4 119.67(8)
C8 C5 C4 134.60(8)
C5 C6 O1 113.17(7)
C5 C6 C1 125.05(8)
O1 C6 C1 121.61(7)
C12 C7 O1 124.36(8)
C12 C7 C8 124.67(8)
O1 C7 C8 110.97(7)
C7 C8 C9 118.51(8)
C7 C8 C5 105.21(7)
C9 C8 C5 136.28(8)
C10 C9 C8 117.96(8)
C10 C9 H9 121.0
C8 C9 H9 121.0
C9 C10 C11 121.89(9)
C9 C10 H10 119.1
C11 C10 H10 119.1
C12 C11 C10 121.07(8)
C12 C11 H11 119.5
C10 C11 H11 119.5
C7 C12 C11 115.88(8)
C7 C12 H12 122.1
C11 C12 H12 122.1
C1 C13 H13A 109.5
C1 C13 H13B 109.5
H13A C13 H13B 109.5
C1 C13 H13C 109.5
H13A C13 H13C 109.5
H13B C13 H13C 109.5
O2 C14 O3 123.55(9)
O2 C14 C1 125.34(9)
O3 C14 C1 111.10(7)
O3 C15 H15A 109.5
O3 C15 H15B 109.5
H15A C15 H15B 109.5
O3 C15 H15C 109.5
H15A C15 H15C 109.5
H15B C15 H15C 109.5
O4 C16 O5 123.46(9)
O4 C16 C3 123.35(9)
O5 C16 C3 113.19(8)
O5 C17 H17A 109.5
O5 C17 H17B 109.5
H17A C17 H17B 109.5
O5 C17 H17C 109.5
H17A C17 H17C 109.5
H17B C17 H17C 109.5

loop_
_geom_bond_atom_site_label_1
_geom_bond_atom_site_label_2
_geom_bond_distance
O1 C6 1.3693(10)
O1 C7 1.3847(10)
O2 C14 1.2011(11)
O3 C14 1.3372(11)
O3 C15 1.4431(12)
O4 C16 1.2133(12)
O5 C16 1.3434(12)
O5 C17 1.4443(11)
C1 C6 1.4942(12)
C1 C14 1.5350(12)
C1 C2 1.5367(12)
C1 C13 1.5370(12)
C2 C3 1.5119(13)
C2 H2A 0.9900
C2 H2B 0.9900
C3 C4 1.3493(12)
C3 C16 1.4808(12)
C4 C5 1.4552(11)
C4 H4 0.9500
C5 C6 1.3590(12)
C5 C8 1.4486(11)
C7 C12 1.3838(12)
C7 C8 1.3992(12)
C8 C9 1.3999(12)
C9 C10 1.3903(12)
C9 H9 0.9500
C10 C11 1.4039(14)
C10 H10 0.9500
C11 C12 1.3908(13)
C11 H11 0.9500
C12 H12 0.9500
C13 H13A 0.9800
C13 H13B 0.9800
C13 H13C 0.9800
C15 H15A 0.9800
C15 H15B 0.9800
C15 H15C 0.9800
C17 H17A 0.9800
C17 H17B 0.9800
C17 H17C 0.9800

loop_
_geom_torsion_atom_site_label_1
_geom_torsion_atom_site_label_2
_geom_torsion_atom_site_label_3
_geom_torsion_atom_site_label_4
_geom_torsion
C6 C1 C2 C3 43.81(10)
C14 C1 C2 C3 -73.24(10)
C13 C1 C2 C3 166.88(8)
C1 C2 C3 C4 -33.71(12)
C1 C2 C3 C16 150.68(8)
C16 C3 C4 C5 178.52(8)
C2 C3 C4 C5 3.24(13)
C3 C4 C5 C6 12.90(13)
C3 C4 C5 C8 -169.16(9)
C8 C5 C6 O1 0.50(10)
C4 C5 C6 O1 178.98(7)
C8 C5 C6 C1 -174.89(8)
C4 C5 C6 C1 3.59(13)
C7 O1 C6 C5 0.13(10)
C7 O1 C6 C1 175.70(8)
C14 C1 C6 C5 86.41(10)
C2 C1 C6 C5 -31.54(11)
C13 C1 C6 C5 -153.81(9)
C14 C1 C6 O1 -88.62(9)
C2 C1 C6 O1 153.43(8)
C13 C1 C6 O1 31.16(11)
C6 O1 C7 C12 179.08(8)
C6 O1 C7 C8 -0.75(9)
C12 C7 C8 C9 1.24(13)
O1 C7 C8 C9 -178.93(8)
C12 C7 C8 C5 -178.78(8)
O1 C7 C8 C5 1.05(9)
C6 C5 C8 C7 -0.92(9)
C4 C5 C8 C7 -179.06(9)
C6 C5 C8 C9 179.05(10)
C4 C5 C8 C9 0.91(18)
C7 C8 C9 C10 -0.35(13)
C5 C8 C9 C10 179.69(9)
C8 C9 C10 C11 -0.44(14)
C9 C10 C11 C12 0.42(14)
O1 C7 C12 C11 178.95(8)
C8 C7 C12 C11 -1.24(13)
C10 C11 C12 C7 0.39(13)
C15 O3 C14 O2 -1.94(14)
C15 O3 C14 C1 177.36(8)
C6 C1 C14 O2 -127.22(10)
C2 C1 C14 O2 -11.50(13)
C13 C1 C14 O2 110.28(10)
C6 C1 C14 O3 53.49(10)
C2 C1 C14 O3 169.22(7)
C13 C1 C14 O3 -69.01(9)
C17 O5 C16 O4 -1.98(13)
C17 O5 C16 C3 178.42(8)
C4 C3 C16 O4 -175.10(9)
C2 C3 C16 O4 0.40(14)
C4 C3 C16 O5 4.50(13)
C2 C3 C16 O5 180.00(8)
